data_4065365
loop_
_publ_author_name
'Gao, Bo'
'Gao, Wei'
'Wu, Qiaolin'
'Luo, Xuyang'
'Zhang, Jingshun'
'Su, Qing'
'Mu, Ying'

_publ_section_title
;
 Chromium Complexes with Acenaphthene Imine Derivative Ligands Synthesis
 and Catalysis on Diene Polymerization
;
_journal_issue 20
_journal_name_full Organometallics
_journal_page_first 5480
_journal_paper_doi 10.1021/om200733e
_journal_volume 30
_journal_year 2011
_chemical_formula_sum 'C37 H42 Cl4 Cr N2 O2'
_chemical_formula_weight 740.53
_chemical_name_systematic
; 
 ? 
;
_space_group_IT_number 14
_symmetry_cell_setting monoclinic
_symmetry_space_group_name_Hall '-P 2yn'
_symmetry_space_group_name_H-M 'P 1 21/n 1'
_atom_sites_solution_hydrogens geom
_atom_sites_solution_primary direct
_atom_sites_solution_secondary difmap
_audit_creation_method SHELXL-97
_cell_angle_alpha 90.00
_cell_angle_beta 94.6470(10)
_cell_angle_gamma 90.00
_cell_formula_units_Z 4
_cell_length_a 11.3604(7)
_cell_length_b 15.8562(10)
_cell_length_c 19.8159(13)
_cell_measurement_temperature 273(2)
_cell_volume 3557.8(4)
_computing_cell_refinement 'Bruker SMART'
_computing_data_collection 'Bruker SMART'
_computing_data_reduction 'Bruker SAINT'
_computing_molecular_graphics 'Bruker SHELXTL'
_computing_publication_material 'Bruker SHELXTL'
_computing_structure_refinement 'SHELXL-97 (Sheldrick, 1997)'
_computing_structure_solution 'SHELXS-97 (Sheldrick, 1990)'
_diffrn_ambient_temperature 273(2)
_diffrn_measured_fraction_theta_full 0.996
_diffrn_measured_fraction_theta_max 0.996
_diffrn_measurement_device_type 'CCD area detector'
_diffrn_measurement_method 'phi and omega scan'
_diffrn_radiation_monochromator graphite
_diffrn_radiation_source 'fine-focus sealed tube'
_diffrn_radiation_type MoK\a
_diffrn_radiation_wavelength 0.71073
_diffrn_reflns_av_R_equivalents 0.0378
_diffrn_reflns_av_sigmaI/netI 0.0425
_diffrn_reflns_limit_h_max 13
_diffrn_reflns_limit_h_min -12
_diffrn_reflns_limit_k_max 19
_diffrn_reflns_limit_k_min -18
_diffrn_reflns_limit_l_max 24
_diffrn_reflns_limit_l_min -23
_diffrn_reflns_number 22434
_diffrn_reflns_theta_full 26.03
_diffrn_reflns_theta_max 26.03
_diffrn_reflns_theta_min 1.65
_exptl_absorpt_coefficient_mu 0.657
_exptl_absorpt_correction_T_max 0.8743
_exptl_absorpt_correction_T_min 0.8425
_exptl_absorpt_correction_type multi-scan
_exptl_crystal_colour brown
_exptl_crystal_density_diffrn 1.383
_exptl_crystal_density_method 'not measured'
_exptl_crystal_description block
_exptl_crystal_F_000 1544
_exptl_crystal_size_max 0.27
_exptl_crystal_size_mid 0.25
_exptl_crystal_size_min 0.21
_refine_diff_density_max 1.257
_refine_diff_density_min -1.310
_refine_diff_density_rms 0.098
_refine_ls_extinction_method none
_refine_ls_goodness_of_fit_ref 1.031
_refine_ls_hydrogen_treatment constr
_refine_ls_matrix_type full
_refine_ls_number_parameters 404
_refine_ls_number_reflns 6984
_refine_ls_number_restraints 24
_refine_ls_restrained_S_all 1.055
_refine_ls_R_factor_all 0.0959
_refine_ls_R_factor_gt 0.0727
_refine_ls_shift/su_max 0.000
_refine_ls_shift/su_mean 0.000
_refine_ls_structure_factor_coef Fsqd
_refine_ls_weighting_details 'calc w=1/[\s^2^(Fo^2^)+(0.0979P)^2^+10.2365P] where P=(Fo^2^+2Fc^2^)/3'
_refine_ls_weighting_scheme calc
_refine_ls_wR_factor_gt 0.1864
_refine_ls_wR_factor_ref 0.2056
_reflns_number_gt 5243
_reflns_number_total 6984
_reflns_threshold_expression >2sigma(I)
_cod_data_source_file om200733e_si_001.cif
_cod_data_source_block Complex_3b
_cod_depositor_comments
;
The following automatic conversions were performed:

'_symmetry_cell_setting' value 'Monoclinic' changed to 'monoclinic'
according to /home/saulius/struct/CIF-dictionaries/cif_core.dic
dictionary named 'cif_core.dic' version 2.4.1 from
2010-06-29.

'_exptl_absorpt_correction_type' value 'Multi-scan'
changed to 'multi-scan' according to
/home/saulius/struct/CIF-dictionaries/cif_core.dic dictionary named
'cif_core.dic' version 2.4.1 from 2010-06-29.

Automatic conversion script
Id: cif_fix_values 1715 2011-07-08 13:25:40Z adriana 
;
_cod_original_sg_symbol_H-M P2(1)/n
_cod_database_code 4065365

loop_
_symmetry_equiv_pos_as_xyz
'x, y, z'
'-x+1/2, y+1/2, -z+1/2'
'-x, -y, -z'
'x-1/2, -y-1/2, z-1/2'

loop_
_atom_site_label
_atom_site_type_symbol
_atom_site_fract_x
_atom_site_fract_y
_atom_site_fract_z
_atom_site_U_iso_or_equiv
_atom_site_adp_type
_atom_site_occupancy
_atom_site_symmetry_multiplicity
_atom_site_calc_flag
_atom_site_refinement_flags
C1 C 0.7522(4) 0.2153(3) 0.1729(2) 0.0242(9) Uani 1 1 d .
C2 C 0.6423(4) 0.2198(3) 0.2071(2) 0.0281(9) Uani 1 1 d .
C3 C 0.6003(4) 0.1859(3) 0.2644(2) 0.0382(11) Uani 1 1 d .
H3 H 0.6475 0.1510 0.2929 0.046 Uiso 1 1 calc R
C4 C 0.4828(5) 0.2057(4) 0.2789(3) 0.0452(13) Uani 1 1 d .
H4 H 0.4538 0.1825 0.3173 0.054 Uiso 1 1 calc R
C5 C 0.4108(4) 0.2574(3) 0.2387(3) 0.0411(12) Uani 1 1 d .
H5 H 0.3350 0.2693 0.2506 0.049 Uiso 1 1 calc R
C6 C 0.4508(4) 0.2933(3) 0.1784(2) 0.0324(10) Uani 1 1 d .
C7 C 0.5662(4) 0.2729(3) 0.1655(2) 0.0285(9) Uani 1 1 d .
C8 C 0.3863(4) 0.3444(3) 0.1303(3) 0.0362(11) Uani 1 1 d .
H8 H 0.3091 0.3598 0.1369 0.043 Uiso 1 1 calc R
C9 C 0.4371(4) 0.3710(3) 0.0740(2) 0.0355(10) Uani 1 1 d .
H9 H 0.3924 0.4041 0.0428 0.043 Uiso 1 1 calc R
C10 C 0.5545(4) 0.3509(3) 0.0608(2) 0.0298(9) Uani 1 1 d .
H10 H 0.5866 0.3708 0.0221 0.036 Uiso 1 1 calc R
C11 C 0.6197(4) 0.3013(3) 0.1068(2) 0.0256(9) Uani 1 1 d .
C12 C 0.7389(4) 0.2646(3) 0.1129(2) 0.0247(9) Uani 1 1 d .
C13 C 0.8819(4) 0.1444(3) 0.2549(2) 0.0263(9) Uani 1 1 d .
C14 C 0.9133(4) 0.2002(3) 0.3091(2) 0.0339(10) Uani 1 1 d .
C15 C 0.9444(5) 0.1653(4) 0.3723(2) 0.0435(12) Uani 1 1 d .
H15 H 0.9656 0.2010 0.4086 0.052 Uiso 1 1 calc R
C16 C 0.9448(5) 0.0795(4) 0.3828(3) 0.0459(13) Uani 1 1 d .
H16 H 0.9688 0.0573 0.4252 0.055 Uiso 1 1 calc R
C17 C 0.9088(4) 0.0263(3) 0.3293(2) 0.0397(11) Uani 1 1 d .
H17 H 0.9066 -0.0315 0.3368 0.048 Uiso 1 1 calc R
C18 C 0.8762(4) 0.0572(3) 0.2653(2) 0.0325(10) Uani 1 1 d .
C19 C 0.8315(6) -0.0026(3) 0.2110(3) 0.0503(14) Uani 1 1 d .
H19A H 0.8380 -0.0594 0.2279 0.075 Uiso 1 1 calc R
H19B H 0.8775 0.0032 0.1728 0.075 Uiso 1 1 calc R
H19C H 0.7503 0.0098 0.1976 0.075 Uiso 1 1 calc R
C20 C 0.9082(5) 0.2940(3) 0.3003(3) 0.0455(13) Uani 1 1 d .
H20A H 0.9338 0.3208 0.3423 0.068 Uiso 1 1 calc R
H20B H 0.8286 0.3107 0.2867 0.068 Uiso 1 1 calc R
H20C H 0.9589 0.3105 0.2662 0.068 Uiso 1 1 calc R
C21 C 0.8270(4) 0.3364(3) 0.0256(2) 0.0307(10) Uani 1 1 d .
C22 C 0.8540(4) 0.4200(3) 0.0449(3) 0.0426(12) Uani 1 1 d .
C23 C 0.8480(5) 0.4804(4) -0.0063(4) 0.0612(18) Uani 1 1 d .
H23 H 0.8670 0.5360 0.0050 0.073 Uiso 1 1 calc R
C24 C 0.8158(6) 0.4616(5) -0.0719(4) 0.069(2) Uani 1 1 d .
H24 H 0.8155 0.5036 -0.1047 0.082 Uiso 1 1 calc R
C25 C 0.7836(5) 0.3811(4) -0.0900(3) 0.0581(17) Uani 1 1 d .
H25 H 0.7583 0.3692 -0.1348 0.070 Uiso 1 1 calc R
C26 C 0.7883(5) 0.3161(3) -0.0417(2) 0.0416(12) Uani 1 1 d .
C27 C 0.8847(5) 0.4445(3) 0.1173(3) 0.0551(15) Uani 1 1 d .
H27A H 0.8757 0.5044 0.1221 0.083 Uiso 1 1 calc R
H27B H 0.9651 0.4290 0.1303 0.083 Uiso 1 1 calc R
H27C H 0.8331 0.4159 0.1458 0.083 Uiso 1 1 calc R
C28 C 0.7442(7) 0.2297(4) -0.0621(3) 0.0649(19) Uani 1 1 d .
H28A H 0.6759 0.2165 -0.0386 0.097 Uiso 1 1 calc R
H28B H 0.8050 0.1889 -0.0507 0.097 Uiso 1 1 calc R
H28C H 0.7236 0.2285 -0.1100 0.097 Uiso 1 1 calc R
C29 C 1.1244(7) 0.2793(4) 0.0117(4) 0.0683(18) Uani 1 1 d U
H29A H 1.0757 0.3293 0.0143 0.082 Uiso 1 1 calc R
H29B H 1.1910 0.2842 0.0453 0.082 Uiso 1 1 calc R
C30 C 1.1643(8) 0.2725(5) -0.0525(4) 0.092(2) Uani 1 1 d U
H30A H 1.2465 0.2893 -0.0514 0.111 Uiso 1 1 calc R
H30B H 1.1185 0.3091 -0.0839 0.111 Uiso 1 1 calc R
C31 C 1.1508(6) 0.1824(4) -0.0750(3) 0.0612(16) Uani 1 1 d U
H31A H 1.1196 0.1787 -0.1219 0.073 Uiso 1 1 calc R
H31B H 1.2255 0.1526 -0.0694 0.073 Uiso 1 1 calc R
C32 C 1.0679(7) 0.1495(5) -0.0301(4) 0.083(2) Uani 1 1 d U
H32A H 0.9915 0.1418 -0.0550 0.100 Uiso 1 1 calc R
H32B H 1.0949 0.0949 -0.0131 0.100 Uiso 1 1 calc R
C33 C 1.1615(5) 0.1027(3) 0.2106(3) 0.0441(12) Uani 1 1 d .
H33A H 1.1247 0.1316 0.2466 0.053 Uiso 1 1 calc R
H33B H 1.2312 0.1340 0.2003 0.053 Uiso 1 1 calc R
C34 C 1.1936(6) 0.0140(4) 0.2312(3) 0.0594(16) Uani 1 1 d .
H34A H 1.1447 -0.0061 0.2657 0.071 Uiso 1 1 calc R
H34B H 1.2760 0.0102 0.2482 0.071 Uiso 1 1 calc R
C35 C 1.1701(7) -0.0364(4) 0.1649(4) 0.073(2) Uani 1 1 d .
H35A H 1.2425 -0.0615 0.1515 0.087 Uiso 1 1 calc R
H35B H 1.1130 -0.0809 0.1704 0.087 Uiso 1 1 calc R
C36 C 1.1234(7) 0.0249(4) 0.1141(4) 0.074(2) Uani 1 1 d .
H36A H 1.1854 0.0434 0.0867 0.089 Uiso 1 1 calc R
H36B H 1.0606 -0.0003 0.0847 0.089 Uiso 1 1 calc R
C37 C 0.5456(8) 0.0722(5) 0.0732(4) 0.088(2) Uiso 1 1 d .
H37A H 0.5869 0.0372 0.0426 0.105 Uiso 1 1 calc R
H37B H 0.6023 0.1109 0.0955 0.105 Uiso 1 1 calc R
Cl1 Cl 1.08516(10) 0.28662(7) 0.16615(6) 0.0365(3) Uani 1 1 d .
Cl2 Cl 0.85612(9) 0.08045(6) 0.05203(5) 0.0303(3) Uani 1 1 d .
Cl3 Cl 0.4366(3) 0.12931(19) 0.02700(15) 0.1190(9) Uiso 1 1 d .
Cl4 Cl 0.4875(3) 0.0096(2) 0.1328(2) 0.1550(13) Uiso 1 1 d .
Cr1 Cr 0.95940(6) 0.18885(4) 0.11043(3) 0.0235(2) Uani 1 1 d .
N1 N 0.8565(3) 0.1790(2) 0.18811(17) 0.0249(7) Uani 1 1 d .
N2 N 0.8328(3) 0.2723(2) 0.07701(17) 0.0238(7) Uani 1 1 d .
O1 O 1.0562(3) 0.20472(18) 0.02481(15) 0.0316(7) Uani 1 1 d .
O2 O 1.0789(3) 0.09498(19) 0.15046(15) 0.0313(7) Uani 1 1 d .

loop_
_atom_site_aniso_label
_atom_site_aniso_U_11
_atom_site_aniso_U_22
_atom_site_aniso_U_33
_atom_site_aniso_U_23
_atom_site_aniso_U_13
_atom_site_aniso_U_12
C1 0.025(2) 0.025(2) 0.024(2) -0.0024(17) 0.0059(16) -0.0043(16)
C2 0.030(2) 0.029(2) 0.027(2) -0.0051(18) 0.0064(17) -0.0043(18)
C3 0.037(3) 0.044(3) 0.034(3) 0.004(2) 0.009(2) -0.005(2)
C4 0.040(3) 0.060(3) 0.038(3) 0.002(2) 0.017(2) -0.011(2)
C5 0.024(2) 0.055(3) 0.045(3) -0.009(2) 0.012(2) -0.006(2)
C6 0.026(2) 0.035(2) 0.036(2) -0.010(2) 0.0058(19) -0.0070(18)
C7 0.027(2) 0.028(2) 0.031(2) -0.0050(18) 0.0023(18) -0.0038(17)
C8 0.020(2) 0.041(3) 0.046(3) -0.011(2) -0.0020(19) 0.0005(19)
C9 0.027(2) 0.041(3) 0.037(3) -0.006(2) -0.0056(19) 0.003(2)
C10 0.032(2) 0.029(2) 0.028(2) -0.0052(18) 0.0008(18) -0.0014(18)
C11 0.024(2) 0.023(2) 0.030(2) -0.0088(17) 0.0038(17) -0.0048(16)
C12 0.025(2) 0.022(2) 0.027(2) -0.0046(16) 0.0032(17) -0.0013(16)
C13 0.023(2) 0.031(2) 0.025(2) 0.0011(18) 0.0021(17) -0.0006(17)
C14 0.036(3) 0.037(3) 0.029(2) -0.0021(19) 0.0051(19) -0.001(2)
C15 0.053(3) 0.055(3) 0.023(2) -0.003(2) 0.001(2) 0.000(3)
C16 0.058(3) 0.052(3) 0.027(2) 0.008(2) -0.001(2) 0.005(3)
C17 0.048(3) 0.035(3) 0.036(3) 0.010(2) 0.001(2) 0.002(2)
C18 0.034(2) 0.034(2) 0.030(2) 0.0035(19) 0.0060(19) -0.0006(19)
C19 0.078(4) 0.035(3) 0.037(3) 0.006(2) -0.005(3) -0.017(3)
C20 0.065(4) 0.036(3) 0.036(3) -0.008(2) 0.007(2) -0.003(2)
C21 0.027(2) 0.029(2) 0.037(2) 0.0062(19) 0.0098(19) 0.0064(18)
C22 0.031(3) 0.031(3) 0.066(4) 0.010(2) 0.009(2) 0.000(2)
C23 0.046(3) 0.040(3) 0.098(6) 0.033(3) 0.011(3) 0.007(3)
C24 0.057(4) 0.069(5) 0.083(5) 0.050(4) 0.027(4) 0.018(3)
C25 0.055(4) 0.079(5) 0.043(3) 0.029(3) 0.018(3) 0.034(3)
C26 0.041(3) 0.054(3) 0.032(3) 0.008(2) 0.013(2) 0.020(2)
C27 0.051(3) 0.028(3) 0.085(4) -0.006(3) -0.001(3) -0.004(2)
C28 0.109(6) 0.051(4) 0.032(3) -0.008(3) -0.014(3) 0.027(4)
C29 0.078(4) 0.057(3) 0.075(3) -0.002(3) 0.038(3) -0.019(3)
C30 0.115(4) 0.094(4) 0.072(4) -0.007(3) 0.037(3) -0.040(4)
C31 0.068(3) 0.074(3) 0.044(3) -0.012(3) 0.022(3) -0.009(3)
C32 0.102(4) 0.078(4) 0.076(4) -0.028(3) 0.044(3) -0.021(3)
C33 0.038(3) 0.050(3) 0.042(3) -0.008(2) -0.010(2) 0.009(2)
C34 0.057(4) 0.062(4) 0.057(4) 0.010(3) -0.007(3) 0.018(3)
C35 0.075(5) 0.041(3) 0.099(6) -0.007(3) -0.018(4) 0.019(3)
C36 0.085(5) 0.057(4) 0.076(5) -0.035(4) -0.025(4) 0.036(4)
Cl1 0.0303(6) 0.0339(6) 0.0454(7) -0.0119(5) 0.0045(5) -0.0052(4)
Cl2 0.0328(6) 0.0267(5) 0.0312(6) -0.0040(4) 0.0023(4) -0.0032(4)
Cr1 0.0238(4) 0.0212(3) 0.0260(4) -0.0017(3) 0.0049(3) -0.0003(3)
N1 0.0283(19) 0.0242(18) 0.0225(18) 0.0017(14) 0.0035(14) -0.0003(14)
N2 0.0263(18) 0.0220(17) 0.0238(17) -0.0003(14) 0.0054(14) 0.0002(14)
O1 0.0358(17) 0.0266(16) 0.0340(17) -0.0044(13) 0.0123(13) -0.0050(13)
O2 0.0311(16) 0.0284(16) 0.0337(17) -0.0042(13) -0.0013(13) 0.0022(13)

loop_
_atom_type_symbol
_atom_type_description
_atom_type_scat_dispersion_real
_atom_type_scat_dispersion_imag
_atom_type_scat_source
C C 0.0033 0.0016 'International Tables Vol C Tables 4.2.6.8 and 6.1.1.4'
H H 0.0000 0.0000 'International Tables Vol C Tables 4.2.6.8 and 6.1.1.4'
N N 0.0061 0.0033 'International Tables Vol C Tables 4.2.6.8 and 6.1.1.4'
O O 0.0106 0.0060 'International Tables Vol C Tables 4.2.6.8 and 6.1.1.4'
Cl Cl 0.1484 0.1585 'International Tables Vol C Tables 4.2.6.8 and 6.1.1.4'
Cr Cr 0.3209 0.6236 'International Tables Vol C Tables 4.2.6.8 and 6.1.1.4'

loop_
_geom_angle_atom_site_label_1
_geom_angle_atom_site_label_2
_geom_angle_atom_site_label_3
_geom_angle
N1 C1 C12 117.5(3)
N1 C1 C2 133.7(4)
C12 C1 C2 108.8(4)
C3 C2 C7 118.3(4)
C3 C2 C1 136.6(4)
C7 C2 C1 105.1(4)
C2 C3 C4 118.3(5)
C2 C3 H3 120.8
C4 C3 H3 120.8
C5 C4 C3 122.8(4)
C5 C4 H4 118.6
C3 C4 H4 118.6
C4 C5 C6 120.6(4)
C4 C5 H5 119.7
C6 C5 H5 119.7
C7 C6 C8 117.0(4)
C7 C6 C5 115.3(4)
C8 C6 C5 127.6(4)
C6 C7 C2 124.6(4)
C6 C7 C11 123.0(4)
C2 C7 C11 112.3(4)
C9 C8 C6 120.0(4)
C9 C8 H8 120.0
C6 C8 H8 120.0
C8 C9 C10 123.3(5)
C8 C9 H9 118.4
C10 C9 H9 118.4
C11 C10 C9 118.1(4)
C11 C10 H10 120.9
C9 C10 H10 120.9
C10 C11 C7 118.6(4)
C10 C11 C12 136.4(4)
C7 C11 C12 105.0(4)
N2 C12 C1 117.4(4)
N2 C12 C11 133.7(4)
C1 C12 C11 108.7(3)
C18 C13 C14 121.1(4)
C18 C13 N1 120.2(4)
C14 C13 N1 118.7(4)
C15 C14 C13 117.8(4)
C15 C14 C20 120.3(5)
C13 C14 C20 121.8(4)
C16 C15 C14 121.8(5)
C16 C15 H15 119.1
C14 C15 H15 119.1
C15 C16 C17 119.2(5)
C15 C16 H16 120.4
C17 C16 H16 120.4
C18 C17 C16 121.7(5)
C18 C17 H17 119.2
C16 C17 H17 119.2
C17 C18 C13 118.3(4)
C17 C18 C19 119.1(4)
C13 C18 C19 122.6(4)
C18 C19 H19A 109.5
C18 C19 H19B 109.5
H19A C19 H19B 109.5
C18 C19 H19C 109.5
H19A C19 H19C 109.5
H19B C19 H19C 109.5
C14 C20 H20A 109.5
C14 C20 H20B 109.5
H20A C20 H20B 109.5
C14 C20 H20C 109.5
H20A C20 H20C 109.5
H20B C20 H20C 109.5
C26 C21 C22 121.2(4)
C26 C21 N2 120.3(4)
C22 C21 N2 118.4(4)
C23 C22 C21 116.9(6)
C23 C22 C27 120.8(5)
C21 C22 C27 122.3(5)
C24 C23 C22 122.7(6)
C24 C23 H23 118.6
C22 C23 H23 118.6
C23 C24 C25 120.2(5)
C23 C24 H24 119.9
C25 C24 H24 119.9
C24 C25 C26 120.7(6)
C24 C25 H25 119.6
C26 C25 H25 119.6
C25 C26 C21 118.1(5)
C25 C26 C28 119.5(5)
C21 C26 C28 122.3(4)
C22 C27 H27A 109.5
C22 C27 H27B 109.5
H27A C27 H27B 109.5
C22 C27 H27C 109.5
H27A C27 H27C 109.5
H27B C27 H27C 109.5
C26 C28 H28A 109.5
C26 C28 H28B 109.5
H28A C28 H28B 109.5
C26 C28 H28C 109.5
H28A C28 H28C 109.5
H28B C28 H28C 109.5
C30 C29 O1 108.7(6)
C30 C29 H29A 110.0
O1 C29 H29A 110.0
C30 C29 H29B 110.0
O1 C29 H29B 110.0
H29A C29 H29B 108.3
C29 C30 C31 108.2(6)
C29 C30 H30A 110.1
C31 C30 H30A 110.1
C29 C30 H30B 110.1
C31 C30 H30B 110.1
H30A C30 H30B 108.4
C32 C31 C30 102.6(5)
C32 C31 H31A 111.3
C30 C31 H31A 111.3
C32 C31 H31B 111.3
C30 C31 H31B 111.3
H31A C31 H31B 109.2
O1 C32 C31 110.9(6)
O1 C32 H32A 109.4
C31 C32 H32A 109.4
O1 C32 H32B 109.4
C31 C32 H32B 109.4
H32A C32 H32B 108.0
O2 C33 C34 105.6(4)
O2 C33 H33A 110.6
C34 C33 H33A 110.6
O2 C33 H33B 110.6
C34 C33 H33B 110.6
H33A C33 H33B 108.7
C33 C34 C35 103.4(5)
C33 C34 H34A 111.1
C35 C34 H34A 111.1
C33 C34 H34B 111.1
C35 C34 H34B 111.1
H34A C34 H34B 109.0
C36 C35 C34 105.6(5)
C36 C35 H35A 110.6
C34 C35 H35A 110.6
C36 C35 H35B 110.6
C34 C35 H35B 110.6
H35A C35 H35B 108.8
O2 C36 C35 107.0(5)
O2 C36 H36A 110.3
C35 C36 H36A 110.3
O2 C36 H36B 110.3
C35 C36 H36B 110.3
H36A C36 H36B 108.6
Cl4 C37 Cl3 111.6(5)
Cl4 C37 H37A 109.3
Cl3 C37 H37A 109.3
Cl4 C37 H37B 109.3
Cl3 C37 H37B 109.3
H37A C37 H37B 108.0
N1 Cr1 N2 81.96(14)
N1 Cr1 O1 175.40(14)
N2 Cr1 O1 93.53(13)
N1 Cr1 O2 93.03(13)
N2 Cr1 O2 174.26(13)
O1 Cr1 O2 91.44(12)
N1 Cr1 Cl1 93.52(11)
N2 Cr1 Cl1 96.46(10)
O1 Cr1 Cl1 87.83(9)
O2 Cr1 Cl1 86.59(9)
N1 Cr1 Cl2 91.27(10)
N2 Cr1 Cl2 90.21(10)
O1 Cr1 Cl2 87.87(9)
O2 Cr1 Cl2 87.11(9)
Cl1 Cr1 Cl2 172.27(5)
C1 N1 C13 118.8(3)
C1 N1 Cr1 110.7(3)
C13 N1 Cr1 130.3(3)
C12 N2 C21 116.7(3)
C12 N2 Cr1 110.1(3)
C21 N2 Cr1 133.2(3)
C32 O1 C29 106.4(4)
C32 O1 Cr1 129.3(3)
C29 O1 Cr1 124.3(3)
C36 O2 C33 104.1(4)
C36 O2 Cr1 126.5(3)
C33 O2 Cr1 126.5(3)

loop_
_geom_bond_atom_site_label_1
_geom_bond_atom_site_label_2
_geom_bond_distance
C1 N1 1.331(5)
C1 C12 1.419(6)
C1 C2 1.470(6)
C2 C3 1.376(6)
C2 C7 1.421(6)
C3 C4 1.422(7)
C3 H3 0.9300
C4 C5 1.368(8)
C4 H4 0.9300
C5 C6 1.431(7)
C5 H5 0.9300
C6 C7 1.394(6)
C6 C8 1.410(7)
C7 C11 1.427(6)
C8 C9 1.363(7)
C8 H8 0.9300
C9 C10 1.416(6)
C9 H9 0.9300
C10 C11 1.375(6)
C10 H10 0.9300
C11 C12 1.470(6)
C12 N2 1.335(5)
C13 C18 1.400(6)
C13 C14 1.413(6)
C13 N1 1.440(5)
C14 C15 1.389(7)
C14 C20 1.498(7)
C15 C16 1.377(8)
C15 H15 0.9300
C16 C17 1.389(7)
C16 H16 0.9300
C17 C18 1.381(7)
C17 H17 0.9300
C18 C19 1.493(7)
C19 H19A 0.9600
C19 H19B 0.9600
C19 H19C 0.9600
C20 H20A 0.9600
C20 H20B 0.9600
C20 H20C 0.9600
C21 C26 1.406(7)
C21 C22 1.408(7)
C21 N2 1.437(5)
C22 C23 1.393(8)
C22 C27 1.499(8)
C23 C24 1.354(10)
C23 H23 0.9300
C24 C25 1.368(10)
C24 H24 0.9300
C25 C26 1.404(7)
C25 H25 0.9300
C26 C28 1.503(8)
C27 H27A 0.9600
C27 H27B 0.9600
C27 H27C 0.9600
C28 H28A 0.9600
C28 H28B 0.9600
C28 H28C 0.9600
C29 C30 1.389(9)
C29 O1 1.449(6)
C29 H29A 0.9700
C29 H29B 0.9700
C30 C31 1.500(10)
C30 H30A 0.9700
C30 H30B 0.9700
C31 C32 1.445(9)
C31 H31A 0.9700
C31 H31B 0.9700
C32 O1 1.411(7)
C32 H32A 0.9700
C32 H32B 0.9700
C33 O2 1.461(6)
C33 C34 1.501(8)
C33 H33A 0.9700
C33 H33B 0.9700
C34 C35 1.543(9)
C34 H34A 0.9700
C34 H34B 0.9700
C35 C36 1.466(9)
C35 H35A 0.9700
C35 H35B 0.9700
C36 O2 1.438(6)
C36 H36A 0.9700
C36 H36B 0.9700
C37 Cl4 1.715(9)
C37 Cl3 1.734(9)
C37 H37A 0.9700
C37 H37B 0.9700
Cl1 Cr1 2.3255(13)
Cl2 Cr1 2.3346(12)
Cr1 N1 2.013(3)
Cr1 N2 2.025(3)
Cr1 O1 2.110(3)
Cr1 O2 2.124(3)

loop_
_geom_torsion_atom_site_label_1
_geom_torsion_atom_site_label_2
_geom_torsion_atom_site_label_3
_geom_torsion_atom_site_label_4
_geom_torsion
N1 C1 C2 C3 -4.6(9)
C12 C1 C2 C3 178.5(5)
N1 C1 C2 C7 176.7(4)
C12 C1 C2 C7 -0.2(5)
C7 C2 C3 C4 0.1(7)
C1 C2 C3 C4 -178.4(5)
C2 C3 C4 C5 -0.6(8)
C3 C4 C5 C6 1.1(8)
C4 C5 C6 C7 -1.1(7)
C4 C5 C6 C8 177.0(5)
C8 C6 C7 C2 -177.6(4)
C5 C6 C7 C2 0.6(7)
C8 C6 C7 C11 0.0(6)
C5 C6 C7 C11 178.3(4)
C3 C2 C7 C6 -0.2(7)
C1 C2 C7 C6 178.8(4)
C3 C2 C7 C11 -178.1(4)
C1 C2 C7 C11 0.9(5)
C7 C6 C8 C9 0.4(7)
C5 C6 C8 C9 -177.7(5)
C6 C8 C9 C10 -0.8(7)
C8 C9 C10 C11 0.7(7)
C9 C10 C11 C7 -0.3(6)
C9 C10 C11 C12 178.4(5)
C6 C7 C11 C10 -0.1(6)
C2 C7 C11 C10 177.9(4)
C6 C7 C11 C12 -179.1(4)
C2 C7 C11 C12 -1.2(5)
N1 C1 C12 N2 -1.4(6)
C2 C1 C12 N2 176.1(4)
N1 C1 C12 C11 -178.0(4)
C2 C1 C12 C11 -0.5(5)
C10 C11 C12 N2 6.4(8)
C7 C11 C12 N2 -174.8(4)
C10 C11 C12 C1 -177.8(5)
C7 C11 C12 C1 1.0(4)
C18 C13 C14 C15 3.4(7)
N1 C13 C14 C15 -176.1(4)
C18 C13 C14 C20 -173.8(5)
N1 C13 C14 C20 6.6(6)
C13 C14 C15 C16 -0.3(8)
C20 C14 C15 C16 177.0(5)
C14 C15 C16 C17 -2.4(8)
C15 C16 C17 C18 2.1(8)
C16 C17 C18 C13 1.0(7)
C16 C17 C18 C19 -176.3(5)
C14 C13 C18 C17 -3.7(7)
N1 C13 C18 C17 175.8(4)
C14 C13 C18 C19 173.5(5)
N1 C13 C18 C19 -7.0(7)
C26 C21 C22 C23 -4.1(7)
N2 C21 C22 C23 179.7(4)
C26 C21 C22 C27 174.3(5)
N2 C21 C22 C27 -1.9(7)
C21 C22 C23 C24 1.3(8)
C27 C22 C23 C24 -177.1(5)
C22 C23 C24 C25 2.1(9)
C23 C24 C25 C26 -2.8(9)
C24 C25 C26 C21 0.0(8)
C24 C25 C26 C28 175.6(6)
C22 C21 C26 C25 3.5(7)
N2 C21 C26 C25 179.6(4)
C22 C21 C26 C28 -172.0(5)
N2 C21 C26 C28 4.1(7)
O1 C29 C30 C31 -15.6(10)
C29 C30 C31 C32 18.1(10)
C30 C31 C32 O1 -14.3(9)
O2 C33 C34 C35 23.9(6)
C33 C34 C35 C36 -2.1(8)
C34 C35 C36 O2 -20.8(8)
C12 C1 N1 C13 166.5(4)
C2 C1 N1 C13 -10.2(7)
C12 C1 N1 Cr1 -10.0(5)
C2 C1 N1 Cr1 173.3(4)
C18 C13 N1 C1 102.9(5)
C14 C13 N1 C1 -77.6(5)
C18 C13 N1 Cr1 -81.4(5)
C14 C13 N1 Cr1 98.2(4)
N2 Cr1 N1 C1 12.6(3)
O1 Cr1 N1 C1 1.7(18)
O2 Cr1 N1 C1 -164.6(3)
Cl1 Cr1 N1 C1 108.7(3)
Cl2 Cr1 N1 C1 -77.4(3)
N2 Cr1 N1 C13 -163.4(4)
O1 Cr1 N1 C13 -174.3(15)
O2 Cr1 N1 C13 19.4(4)
Cl1 Cr1 N1 C13 -67.4(3)
Cl2 Cr1 N1 C13 106.5(3)
C1 C12 N2 C21 -166.6(4)
C11 C12 N2 C21 8.9(7)
C1 C12 N2 Cr1 11.9(4)
C11 C12 N2 Cr1 -172.5(4)
C26 C21 N2 C12 -94.2(5)
C22 C21 N2 C12 82.1(5)
C26 C21 N2 Cr1 87.8(5)
C22 C21 N2 Cr1 -96.0(5)
N1 Cr1 N2 C12 -13.2(3)
O1 Cr1 N2 C12 165.9(3)
O2 Cr1 N2 C12 16.0(14)
Cl1 Cr1 N2 C12 -105.9(3)
Cl2 Cr1 N2 C12 78.0(3)
N1 Cr1 N2 C21 164.9(4)
O1 Cr1 N2 C21 -15.9(4)
O2 Cr1 N2 C21 -165.8(11)
Cl1 Cr1 N2 C21 72.3(4)
Cl2 Cr1 N2 C21 -103.8(4)
C31 C32 O1 C29 5.6(9)
C31 C32 O1 Cr1 -175.1(4)
C30 C29 O1 C32 6.5(9)
C30 C29 O1 Cr1 -172.8(6)
N1 Cr1 O1 C32 -96.0(17)
N2 Cr1 O1 C32 -106.8(6)
O2 Cr1 O1 C32 70.3(6)
Cl1 Cr1 O1 C32 156.8(6)
Cl2 Cr1 O1 C32 -16.7(6)
N1 Cr1 O1 C29 83.2(17)
N2 Cr1 O1 C29 72.4(5)
O2 Cr1 O1 C29 -110.5(5)
Cl1 Cr1 O1 C29 -24.0(5)
Cl2 Cr1 O1 C29 162.4(5)
C35 C36 O2 C33 36.3(7)
C35 C36 O2 Cr1 -162.1(4)
C34 C33 O2 C36 -37.4(6)
C34 C33 O2 Cr1 160.9(3)
N1 Cr1 O2 C36 132.3(5)
N2 Cr1 O2 C36 103.4(13)
O1 Cr1 O2 C36 -46.6(5)
Cl1 Cr1 O2 C36 -134.3(5)
Cl2 Cr1 O2 C36 41.2(5)
N1 Cr1 O2 C33 -70.0(4)
N2 Cr1 O2 C33 -99.0(13)
O1 Cr1 O2 C33 111.1(4)
Cl1 Cr1 O2 C33 23.3(4)
Cl2 Cr1 O2 C33 -161.1(4)
